data_2228371
loop_
_publ_author_name
'Shah, Rina D.'
'Jotani, Mukesh M.'
'Tiekink, Edward R. T.'

_publ_section_title
;
 12-(4-Chlorophenyl)-7-methyl-10-phenyl-3,4,5,6,8,10-hexaazatricyclo[7.3.0.0^2,6^]dodeca-1(9),2,4,7,11-pentaene
;
_journal_coeditor_code HB5751
_journal_issue 12
_journal_name_full 'Acta Crystallographica Section E'
_journal_page_first o3305
_journal_paper_doi 10.1107/S1600536810048373
_journal_volume 66
_journal_year 2010
_chemical_formula_iupac 'C19 H13 Cl N6'
_chemical_formula_moiety 'C19 H13 Cl N6'
_chemical_formula_sum 'C19 H13 Cl N6'
_chemical_formula_weight 360.80
_chemical_name_systematic
;
12-(4-Chlorophenyl)-7-methyl-10-phenyl-
3,4,5,6,8,10-hexaazatricyclo[7.3.0.0^2,6^]dodeca-1(9),2,4,7,11-pentaene
;
_space_group_IT_number 19
_symmetry_cell_setting orthorhombic
_symmetry_space_group_name_Hall 'P 2ac 2ab'
_symmetry_space_group_name_H-M 'P 21 21 21'
_atom_sites_solution_hydrogens geom
_atom_sites_solution_primary direct
_atom_sites_solution_secondary difmap
_audit_creation_method SHELXL-97
_cell_angle_alpha 90
_cell_angle_beta 90
_cell_angle_gamma 90
_cell_formula_units_Z 4
_cell_length_a 6.9459(5)
_cell_length_b 9.7010(8)
_cell_length_c 24.0382(16)
_cell_measurement_reflns_used 3699
_cell_measurement_temperature 293(2)
_cell_measurement_theta_max 29.6
_cell_measurement_theta_min 2.3
_cell_volume 1619.7(2)
_computing_cell_refinement 'APEX2 and SAINT (Bruker, 2004)'
_computing_data_collection 'APEX2 (Bruker, 2004)'
_computing_data_reduction 'SAINT and XPREP (Bruker, 2004)'
_computing_molecular_graphics 'ORTEP-3 (Farrugia, 1997) and DIAMOND (Brandenburg, 2006)'
_computing_publication_material 'publCIF (Westrip, 2010)'
_computing_structure_refinement 'SHELXL97 (Sheldrick, 2008)'
_computing_structure_solution 'SHELXS97 (Sheldrick, 2008)'
_diffrn_ambient_temperature 293(2)
_diffrn_measured_fraction_theta_full 0.999
_diffrn_measured_fraction_theta_max 0.999
_diffrn_measurement_device_type 'Bruker SMART APEX CCD'
_diffrn_measurement_method '\w and \f'
_diffrn_radiation_monochromator graphite
_diffrn_radiation_source 'fine-focus sealed tube'
_diffrn_radiation_type MoK\a
_diffrn_radiation_wavelength 0.71073
_diffrn_reflns_av_R_equivalents 0.047
_diffrn_reflns_av_sigmaI/netI 0.037
_diffrn_reflns_limit_h_max 4
_diffrn_reflns_limit_h_min -8
_diffrn_reflns_limit_k_max 11
_diffrn_reflns_limit_k_min -11
_diffrn_reflns_limit_l_max 28
_diffrn_reflns_limit_l_min -27
_diffrn_reflns_number 8751
_diffrn_reflns_theta_full 25.0
_diffrn_reflns_theta_max 25.0
_diffrn_reflns_theta_min 1.7
_diffrn_standards_decay_% 0
_diffrn_standards_number 0
_exptl_absorpt_coefficient_mu 0.252
_exptl_absorpt_correction_T_max 0.975
_exptl_absorpt_correction_T_min 0.928
_exptl_absorpt_correction_type multi-scan
_exptl_absorpt_process_details '(SADABS; Sheldrick, 1996)'
_exptl_crystal_colour colourless
_exptl_crystal_density_diffrn 1.480
_exptl_crystal_density_method 'not measured'
_exptl_crystal_description block
_exptl_crystal_F_000 744
_exptl_crystal_size_max 0.40
_exptl_crystal_size_mid 0.22
_exptl_crystal_size_min 0.15
_refine_diff_density_max 0.17
_refine_diff_density_min -0.22
_refine_ls_extinction_method none
_refine_ls_goodness_of_fit_ref 0.98
_refine_ls_hydrogen_treatment constr
_refine_ls_matrix_type full
_refine_ls_number_parameters 236
_refine_ls_number_reflns 1677
_refine_ls_number_restraints 0
_refine_ls_restrained_S_all 0.98
_refine_ls_R_factor_all 0.047
_refine_ls_R_factor_gt 0.035
_refine_ls_shift/su_max_lt 0.001
_refine_ls_shift/su_mean 0.000
_refine_ls_structure_factor_coef Fsqd
_refine_ls_weighting_details 'calc w=1/[\s^2^(Fo^2^)+(0.066P)^2^] where P=(Fo^2^+2Fc^2^)/3'
_refine_ls_weighting_scheme calc
_refine_ls_wR_factor_gt 0.088
_refine_ls_wR_factor_ref 0.096
_reflns_number_gt 1405
_reflns_number_total 1677
_reflns_threshold_expression I>2\s(I)
_cod_data_source_file hb5751.cif
_cod_data_source_block I
_cod_database_code 2228371
_cod_database_fobs_code 2228371

loop_
_symmetry_equiv_pos_as_xyz
'x, y, z'
'-x+1/2, -y, z+1/2'
'x+1/2, -y+1/2, -z'
'-x, y+1/2, -z+1/2'

loop_
_atom_site_type_symbol
_atom_site_label
_atom_site_fract_x
_atom_site_fract_y
_atom_site_fract_z
_atom_site_U_iso_or_equiv
_atom_site_adp_type
_atom_site_calc_flag
_atom_site_refinement_flags
_atom_site_occupancy
_atom_site_disorder_assembly
_atom_site_disorder_group
Cl Cl1 0.39113(13) 0.63434(9) 0.75124(3) 0.0425(3) Uani d . 1 . .
N N1 0.4515(4) 0.4484(3) 0.42147(10) 0.0298(6) Uani d . 1 . .
N N2 0.4434(4) 0.2102(3) 0.39545(10) 0.0298(6) Uani d . 1 . .
N N3 0.4374(4) 0.0610(3) 0.47095(10) 0.0283(6) Uani d . 1 . .
N N4 0.4365(5) -0.0648(3) 0.49607(11) 0.0376(7) Uani d . 1 . .
N N5 0.4374(5) -0.0389(3) 0.54866(12) 0.0425(8) Uani d . 1 . .
N N6 0.4393(5) 0.0980(3) 0.56050(11) 0.0361(7) Uani d . 1 . .
C C1 0.4475(5) 0.3117(3) 0.43459(12) 0.0278(7) Uani d . 1 . .
C C2 0.4411(5) 0.2987(3) 0.49267(11) 0.0245(7) Uani d . 1 . .
C C3 0.4383(5) 0.4353(3) 0.51533(12) 0.0273(7) Uani d . 1 . .
C C4 0.4465(5) 0.5218(3) 0.47005(13) 0.0301(7) Uani d . 1 . .
H H4 0.4484 0.6175 0.4722 0.036 Uiso calc R 1 . .
C C5 0.4366(5) 0.0842(3) 0.41388(13) 0.0300(7) Uani d . 1 . .
C C6 0.4393(5) 0.1602(3) 0.51112(12) 0.0281(7) Uani d . 1 . .
C C7 0.4230(6) -0.0361(4) 0.37716(14) 0.0405(9) Uani d . 1 . .
H H7A 0.2920 -0.0674 0.3758 0.061 Uiso calc R 1 . .
H H7B 0.5037 -0.1085 0.3912 0.061 Uiso calc R 1 . .
H H7C 0.4645 -0.0111 0.3404 0.061 Uiso calc R 1 . .
C C8 0.4640(5) 0.5089(3) 0.36712(12) 0.0289(8) Uani d . 1 . .
C C9 0.6114(5) 0.4716(4) 0.33131(13) 0.0349(8) Uani d . 1 . .
H H9 0.7011 0.4051 0.3416 0.042 Uiso calc R 1 . .
C C10 0.6221(6) 0.5346(4) 0.28045(13) 0.0408(9) Uani d . 1 . .
H H10 0.7186 0.5087 0.2557 0.049 Uiso calc R 1 . .
C C11 0.4940(5) 0.6351(4) 0.26511(13) 0.0394(9) Uani d . 1 . .
H H11 0.5054 0.6785 0.2308 0.047 Uiso calc R 1 . .
C C12 0.3477(5) 0.6713(4) 0.30125(13) 0.0396(9) Uani d . 1 . .
H H12 0.2596 0.7390 0.2912 0.048 Uiso calc R 1 . .
C C13 0.3322(5) 0.6070(4) 0.35236(13) 0.0358(8) Uani d . 1 . .
H H13 0.2329 0.6304 0.3765 0.043 Uiso calc R 1 . .
C C14 0.4292(5) 0.4834(3) 0.57356(12) 0.0276(7) Uani d . 1 . .
C C15 0.4074(5) 0.6233(3) 0.58553(13) 0.0315(7) Uani d . 1 . .
H H15 0.3997 0.6860 0.5564 0.038 Uiso calc R 1 . .
C C16 0.3968(5) 0.6708(3) 0.63951(13) 0.0336(8) Uani d . 1 . .
H H16 0.3824 0.7644 0.6467 0.040 Uiso calc R 1 . .
C C17 0.4079(5) 0.5776(3) 0.68284(12) 0.0300(7) Uani d . 1 . .
C C18 0.4282(5) 0.4389(3) 0.67246(13) 0.0340(8) Uani d . 1 . .
H H18 0.4342 0.3768 0.7019 0.041 Uiso calc R 1 . .
C C19 0.4397(5) 0.3921(3) 0.61828(12) 0.0319(7) Uani d . 1 . .
H H19 0.4548 0.2983 0.6115 0.038 Uiso calc R 1 . .

loop_
_atom_site_aniso_label
_atom_site_aniso_U_11
_atom_site_aniso_U_22
_atom_site_aniso_U_33
_atom_site_aniso_U_12
_atom_site_aniso_U_13
_atom_site_aniso_U_23
Cl1 0.0529(6) 0.0401(5) 0.0344(4) -0.0031(4) 0.0028(4) -0.0066(4)
N1 0.0367(16) 0.0210(15) 0.0317(14) -0.0009(13) 0.0002(12) 0.0045(12)
N2 0.0289(15) 0.0257(16) 0.0348(14) -0.0007(14) -0.0003(12) -0.0003(12)
N3 0.0281(15) 0.0209(14) 0.0358(14) -0.0017(12) 0.0016(12) -0.0010(12)
N4 0.0465(19) 0.0210(15) 0.0453(18) -0.0009(15) 0.0005(14) 0.0049(13)
N5 0.061(2) 0.0213(17) 0.0457(18) -0.0007(16) 0.0016(16) 0.0061(14)
N6 0.0501(18) 0.0232(16) 0.0349(16) -0.0033(14) 0.0033(13) 0.0065(12)
C1 0.0252(17) 0.0243(18) 0.0339(17) 0.0003(15) 0.0006(14) 0.0015(14)
C2 0.0231(17) 0.0235(17) 0.0269(15) 0.0006(15) 0.0011(13) 0.0036(13)
C3 0.0260(17) 0.0229(17) 0.0329(17) 0.0016(15) -0.0016(14) 0.0033(14)
C4 0.0365(19) 0.0214(18) 0.0323(17) -0.0015(15) 0.0007(15) -0.0013(14)
C5 0.0238(18) 0.0308(19) 0.0355(18) 0.0000(15) 0.0017(14) -0.0022(15)
C6 0.0233(17) 0.0260(18) 0.0350(17) 0.0001(15) 0.0020(13) 0.0004(14)
C7 0.043(2) 0.030(2) 0.048(2) 0.0006(18) 0.0033(18) -0.0072(16)
C8 0.0356(19) 0.0227(18) 0.0286(17) -0.0026(15) -0.0030(14) 0.0036(14)
C9 0.035(2) 0.031(2) 0.0384(18) 0.0043(16) 0.0018(15) 0.0023(16)
C10 0.044(2) 0.045(2) 0.0336(19) -0.0009(19) 0.0070(15) 0.0038(17)
C11 0.054(2) 0.031(2) 0.0338(19) -0.0061(17) -0.0049(15) 0.0061(17)
C12 0.053(2) 0.032(2) 0.0336(18) 0.0090(17) -0.0063(16) 0.0038(16)
C13 0.043(2) 0.031(2) 0.0330(18) 0.0033(16) 0.0013(14) -0.0008(16)
C14 0.0256(18) 0.0259(18) 0.0314(16) -0.0047(15) 0.0011(14) -0.0022(14)
C15 0.038(2) 0.0224(17) 0.0341(17) 0.0005(16) -0.0012(14) 0.0057(15)
C16 0.035(2) 0.0216(18) 0.0443(19) -0.0005(14) 0.0002(15) -0.0034(16)
C17 0.0268(18) 0.033(2) 0.0304(16) -0.0015(14) -0.0010(13) -0.0010(14)
C18 0.041(2) 0.0290(19) 0.0325(17) -0.0014(17) 0.0019(15) 0.0067(15)
C19 0.0369(18) 0.0220(18) 0.0366(18) -0.0036(16) -0.0021(15) 0.0037(14)

loop_
_atom_type_symbol
_atom_type_description
_atom_type_scat_dispersion_real
_atom_type_scat_dispersion_imag
_atom_type_scat_source
C C 0.0033 0.0016 'International Tables Vol C Tables 4.2.6.8 and 6.1.1.4'
H H 0.0000 0.0000 'International Tables Vol C Tables 4.2.6.8 and 6.1.1.4'
Cl Cl 0.1484 0.1585 'International Tables Vol C Tables 4.2.6.8 and 6.1.1.4'
N N 0.0061 0.0033 'International Tables Vol C Tables 4.2.6.8 and 6.1.1.4'

loop_
_geom_angle_atom_site_label_1
_geom_angle_atom_site_label_2
_geom_angle_atom_site_label_3
_geom_angle_site_symmetry_1
_geom_angle_site_symmetry_3
_geom_angle
_geom_angle_publ_flag
C1 N1 C4 . . 108.0(3) ?
C1 N1 C8 . . 127.6(3) ?
C4 N1 C8 . . 124.5(3) ?
C5 N2 C1 . . 116.4(3) ?
C6 N3 N4 . . 108.6(2) ?
C6 N3 C5 . . 125.8(3) ?
N4 N3 C5 . . 125.7(3) ?
N5 N4 N3 . . 105.1(3) ?
N4 N5 N6 . . 113.3(3) ?
C6 N6 N5 . . 104.9(3) ?
N2 C1 N1 . . 122.9(3) ?
N2 C1 C2 . . 128.5(3) ?
N1 C1 C2 . . 108.5(3) ?
C1 C2 C6 . . 113.4(3) ?
C1 C2 C3 . . 107.2(3) ?
C6 C2 C3 . . 139.4(3) ?
C4 C3 C2 . . 105.2(3) ?
C4 C3 C14 . . 124.0(3) ?
C2 C3 C14 . . 130.8(3) ?
N1 C4 C3 . . 111.0(3) ?
N1 C4 H4 . . 124.5 ?
C3 C4 H4 . . 124.5 ?
N2 C5 N3 . . 119.2(3) ?
N2 C5 C7 . . 123.0(3) ?
N3 C5 C7 . . 117.7(3) ?
N6 C6 N3 . . 108.1(3) ?
N6 C6 C2 . . 135.2(3) ?
N3 C6 C2 . . 116.7(3) ?
C5 C7 H7A . . 109.5 ?
C5 C7 H7B . . 109.5 ?
H7A C7 H7B . . 109.5 ?
C5 C7 H7C . . 109.5 ?
H7A C7 H7C . . 109.5 ?
H7B C7 H7C . . 109.5 ?
C13 C8 C9 . . 121.0(3) ?
C13 C8 N1 . . 118.7(3) ?
C9 C8 N1 . . 120.2(3) ?
C10 C9 C8 . . 118.6(3) ?
C10 C9 H9 . . 120.7 ?
C8 C9 H9 . . 120.7 ?
C9 C10 C11 . . 121.5(3) ?
C9 C10 H10 . . 119.2 ?
C11 C10 H10 . . 119.2 ?
C10 C11 C12 . . 119.3(3) ?
C10 C11 H11 . . 120.4 ?
C12 C11 H11 . . 120.4 ?
C11 C12 C13 . . 120.1(3) ?
C11 C12 H12 . . 120.0 ?
C13 C12 H12 . . 120.0 ?
C8 C13 C12 . . 119.5(3) ?
C8 C13 H13 . . 120.2 ?
C12 C13 H13 . . 120.2 ?
C19 C14 C15 . . 117.7(3) ?
C19 C14 C3 . . 121.9(3) ?
C15 C14 C3 . . 120.5(3) ?
C16 C15 C14 . . 121.7(3) ?
C16 C15 H15 . . 119.2 ?
C14 C15 H15 . . 119.2 ?
C17 C16 C15 . . 119.2(3) ?
C17 C16 H16 . . 120.4 ?
C15 C16 H16 . . 120.4 ?
C18 C17 C16 . . 120.6(3) ?
C18 C17 Cl1 . . 119.2(2) ?
C16 C17 Cl1 . . 120.1(3) ?
C17 C18 C19 . . 119.9(3) ?
C17 C18 H18 . . 120.0 ?
C19 C18 H18 . . 120.0 ?
C18 C19 C14 . . 121.0(3) ?
C18 C19 H19 . . 119.5 ?
C14 C19 H19 . . 119.5 ?

loop_
_geom_bond_atom_site_label_1
_geom_bond_atom_site_label_2
_geom_bond_site_symmetry_2
_geom_bond_distance
_geom_bond_publ_flag
Cl1 C17 . 1.738(3) ?
N1 C1 . 1.364(4) ?
N1 C4 . 1.368(4) ?
N1 C8 . 1.435(4) ?
N2 C5 . 1.301(4) ?
N2 C1 . 1.362(4) ?
N3 C6 . 1.364(4) ?
N3 N4 . 1.361(4) ?
N3 C5 . 1.390(4) ?
N4 N5 . 1.289(4) ?
N5 N6 . 1.359(4) ?
N6 C6 . 1.332(4) ?
C1 C2 . 1.402(4) ?
C2 C6 . 1.415(4) ?
C2 C3 . 1.433(4) ?
C3 C4 . 1.376(4) ?
C3 C14 . 1.477(4) ?
C4 H4 . 0.9300 ?
C5 C7 . 1.466(4) ?
C7 H7A . 0.9600 ?
C7 H7B . 0.9600 ?
C7 H7C . 0.9600 ?
C8 C13 . 1.368(5) ?
C8 C9 . 1.386(5) ?
C9 C10 . 1.369(5) ?
C9 H9 . 0.9300 ?
C10 C11 . 1.370(5) ?
C10 H10 . 0.9300 ?
C11 C12 . 1.382(5) ?
C11 H11 . 0.9300 ?
C12 C13 . 1.382(5) ?
C12 H12 . 0.9300 ?
C13 H13 . 0.9300 ?
C14 C19 . 1.395(4) ?
C14 C15 . 1.395(4) ?
C15 C16 . 1.379(4) ?
C15 H15 . 0.9300 ?
C16 C17 . 1.382(4) ?
C16 H16 . 0.9300 ?
C17 C18 . 1.375(5) ?
C18 C19 . 1.382(4) ?
C18 H18 . 0.9300 ?
C19 H19 . 0.9300 ?

loop_
_geom_hbond_atom_site_label_D
_geom_hbond_atom_site_label_H
_geom_hbond_atom_site_label_A
_geom_hbond_site_symmetry_A
_geom_hbond_distance_DH
_geom_hbond_distance_HA
_geom_hbond_distance_DA
_geom_hbond_angle_DHA
C7 H7a Cg1 3_456 0.96 2.62 3.509(5) 154
C17 Cl1 Cg2 2_565 1.737(4) 3.608(2) 4.423(4) 106.34(13)

loop_
_geom_torsion_atom_site_label_1
_geom_torsion_atom_site_label_2
_geom_torsion_atom_site_label_3
_geom_torsion_atom_site_label_4
_geom_torsion_site_symmetry_1
_geom_torsion_site_symmetry_2
_geom_torsion_site_symmetry_3
_geom_torsion_site_symmetry_4
_geom_torsion
_geom_torsion_publ_flag
C6 N3 N4 N5 . . . . 0.2(4) ?
C5 N3 N4 N5 . . . . -179.9(3) ?
N3 N4 N5 N6 . . . . -0.1(4) ?
N4 N5 N6 C6 . . . . 0.1(4) ?
C5 N2 C1 N1 . . . . -178.9(3) ?
C5 N2 C1 C2 . . . . -1.5(5) ?
C4 N1 C1 N2 . . . . 177.4(3) ?
C8 N1 C1 N2 . . . . -4.1(5) ?
C4 N1 C1 C2 . . . . -0.4(4) ?
C8 N1 C1 C2 . . . . 178.1(3) ?
N2 C1 C2 C6 . . . . 3.2(5) ?
N1 C1 C2 C6 . . . . -179.1(3) ?
N2 C1 C2 C3 . . . . -176.8(3) ?
N1 C1 C2 C3 . . . . 0.9(4) ?
C1 C2 C3 C4 . . . . -1.0(4) ?
C6 C2 C3 C4 . . . . 179.0(4) ?
C1 C2 C3 C14 . . . . 179.1(3) ?
C6 C2 C3 C14 . . . . -1.0(7) ?
C1 N1 C4 C3 . . . . -0.3(4) ?
C8 N1 C4 C3 . . . . -178.8(3) ?
C2 C3 C4 N1 . . . . 0.8(4) ?
C14 C3 C4 N1 . . . . -179.3(3) ?
C1 N2 C5 N3 . . . . -1.1(5) ?
C1 N2 C5 C7 . . . . 177.3(3) ?
C6 N3 C5 N2 . . . . 2.0(5) ?
N4 N3 C5 N2 . . . . -178.0(3) ?
C6 N3 C5 C7 . . . . -176.5(3) ?
N4 N3 C5 C7 . . . . 3.5(5) ?
N5 N6 C6 N3 . . . . 0.0(4) ?
N5 N6 C6 C2 . . . . -179.9(4) ?
N4 N3 C6 N6 . . . . -0.1(4) ?
C5 N3 C6 N6 . . . . 179.9(3) ?
N4 N3 C6 C2 . . . . 179.8(3) ?
C5 N3 C6 C2 . . . . -0.1(5) ?
C1 C2 C6 N6 . . . . 177.8(4) ?
C3 C2 C6 N6 . . . . -2.2(8) ?
C1 C2 C6 N3 . . . . -2.2(4) ?
C3 C2 C6 N3 . . . . 177.9(4) ?
C1 N1 C8 C13 . . . . 128.3(4) ?
C4 N1 C8 C13 . . . . -53.5(5) ?
C1 N1 C8 C9 . . . . -54.1(5) ?
C4 N1 C8 C9 . . . . 124.2(4) ?
C13 C8 C9 C10 . . . . -0.4(5) ?
N1 C8 C9 C10 . . . . -178.0(3) ?
C8 C9 C10 C11 . . . . 1.6(5) ?
C9 C10 C11 C12 . . . . -1.6(6) ?
C10 C11 C12 C13 . . . . 0.4(5) ?
C9 C8 C13 C12 . . . . -0.8(5) ?
N1 C8 C13 C12 . . . . 176.8(3) ?
C11 C12 C13 C8 . . . . 0.8(5) ?
C4 C3 C14 C19 . . . . -173.7(3) ?
C2 C3 C14 C19 . . . . 6.2(6) ?
C4 C3 C14 C15 . . . . 7.0(5) ?
C2 C3 C14 C15 . . . . -173.1(3) ?
C19 C14 C15 C16 . . . . 0.1(5) ?
C3 C14 C15 C16 . . . . 179.5(3) ?
C14 C15 C16 C17 . . . . -0.1(5) ?
C15 C16 C17 C18 . . . . -0.3(5) ?
C15 C16 C17 Cl1 . . . . -179.0(3) ?
C16 C17 C18 C19 . . . . 0.7(5) ?
Cl1 C17 C18 C19 . . . . 179.3(3) ?
C17 C18 C19 C14 . . . . -0.6(5) ?
C15 C14 C19 C18 . . . . 0.2(5) ?
C3 C14 C19 C18 . . . . -179.1(3) ?

loop_
_cod_related_entry_id
_cod_related_entry_database
_cod_related_entry_code
1 ChemSpider 30656359
